data_1548566
loop_
_publ_author_name
'Arkhipenko, Sergey'
'Sabatini, Marco T.'
'Batsanov, Andrei S.'
'Karaluka, Valerija'
'Sheppard, Tom D.'
'Rzepa, Henry S.'
'Whiting, Andrew'

_publ_section_title
;
 Mechanistic insights into boron-catalysed direct amidation reactions.
;
_journal_issue 4
_journal_name_full 'Chemical science'
_journal_page_first 1058
_journal_page_last 1072
_journal_paper_doi 10.1039/c7sc03595k
_journal_volume 9
_journal_year 2018
_chemical_formula_moiety 'C19 H14 B F6 N O'
_chemical_formula_sum 'C19 H14 B F6 N O'
_chemical_formula_weight 397.12
_chemical_melting_point 393(2)
_chemical_name_systematic
;
 Bis-3,4,5-trifluorophenylborinic acid benzylamine complex  
;
_space_group_crystal_system triclinic
_space_group_IT_number 2
_space_group_name_Hall '-P 1'
_space_group_name_H-M_alt 'P -1'
_symmetry_space_group_name_Hall '-P 1'
_symmetry_space_group_name_H-M 'P -1'
_atom_sites_solution_hydrogens difmap
_atom_sites_solution_primary direct
_atom_sites_solution_secondary difmap
_audit_creation_date 2015-01-05
_audit_creation_method
;
Olex2 1.2-beta
(compiled 2014.12.26 svn.r3119 for OlexSys, GUI svn.r4975)
;
_audit_update_record
;
2017-07-17 deposited with the CCDC.
2018-01-02 downloaded from the CCDC.
;
_cell_angle_alpha 66.3381(18)
_cell_angle_beta 70.1856(17)
_cell_angle_gamma 78.1262(19)
_cell_formula_units_Z 2
_cell_length_a 9.03430(10)
_cell_length_b 10.2063(2)
_cell_length_c 11.0348(2)
_cell_measurement_reflns_used 9905
_cell_measurement_temperature 120.0
_cell_measurement_theta_max 31.50
_cell_measurement_theta_min 2.19
_cell_volume 873.89(3)
_computing_cell_refinement 'SAINT v8.34A (Bruker, 2013)'
_computing_data_collection 'APEX2 v.2013.4_1 (Bruker, 2013)'
_computing_data_reduction 'SAINT v8.34A (Bruker, 2013)'
_computing_molecular_graphics 'Olex2 (Dolomanov et al., 2009)'
_computing_publication_material 'Olex2 (Dolomanov et al., 2009)'
_computing_structure_refinement 'XL (Sheldrick, 2008)'
_computing_structure_solution 'XS (Sheldrick, 2008)'
_diffrn_ambient_temperature 120.0
_diffrn_detector 'Bruker PHOTON 100 CMOS'
_diffrn_detector_type 'CMOS sensor'
_diffrn_measured_fraction_theta_full 0.999
_diffrn_measured_fraction_theta_max 0.999
_diffrn_measurement_device 'Bruker D8 Venture'
_diffrn_measurement_device_type D8Venture
_diffrn_measurement_method '\f and \w scans'
_diffrn_radiation_monochromator 'focusing mirrors'
_diffrn_radiation_probe x-ray
_diffrn_radiation_type MoK\a
_diffrn_radiation_wavelength 0.71073
_diffrn_reflns_av_R_equivalents 0.0316
_diffrn_reflns_av_unetI/netI 0.0306
_diffrn_reflns_limit_h_max 12
_diffrn_reflns_limit_h_min -12
_diffrn_reflns_limit_k_max 13
_diffrn_reflns_limit_k_min -13
_diffrn_reflns_limit_l_max 15
_diffrn_reflns_limit_l_min -15
_diffrn_reflns_number 18051
_diffrn_reflns_theta_full 28.99
_diffrn_reflns_theta_max 28.99
_diffrn_reflns_theta_min 2.10
_diffrn_source 'iMuS microsource'
_diffrn_standards_number 0
_exptl_absorpt_coefficient_mu 0.136
_exptl_absorpt_correction_T_max 1.0000
_exptl_absorpt_correction_T_min 0.9474
_exptl_absorpt_correction_type multi-scan
_exptl_absorpt_process_details
;
SADABS-2014/4 (Bruker,2014/4) was used for absorption correction.
wR2(int) was 0.1035 before and 0.0427 after correction.
The Ratio of minimum to maximum transmission is 0.9474.
The \l/2 correction factor is 0.00150.
;
_exptl_crystal_colour 'clear colourless'
_exptl_crystal_colour_lustre clear
_exptl_crystal_colour_primary colourless
_exptl_crystal_density_diffrn 1.509
_exptl_crystal_density_method 'not measured'
_exptl_crystal_description block
_exptl_crystal_F_000 404
_exptl_crystal_recrystallization_method 'Re-crystallisation from solvent: EtOAc, DCM'
_exptl_crystal_size_max 0.45
_exptl_crystal_size_mid 0.44
_exptl_crystal_size_min 0.2
_refine_diff_density_max 0.418
_refine_diff_density_min -0.278
_refine_diff_density_rms 0.053
_refine_ls_extinction_method none
_refine_ls_goodness_of_fit_ref 1.042
_refine_ls_hydrogen_treatment refall
_refine_ls_matrix_type full
_refine_ls_number_parameters 309
_refine_ls_number_reflns 4649
_refine_ls_number_restraints 0
_refine_ls_restrained_S_all 1.042
_refine_ls_R_factor_all 0.0553
_refine_ls_R_factor_gt 0.0426
_refine_ls_shift/su_max 0.000
_refine_ls_shift/su_mean 0.000
_refine_ls_structure_factor_coef Fsqd
_refine_ls_weighting_details 'calc w=1/[\s^2^(Fo^2^)+(0.0450P)^2^+0.4500P] where P=(Fo^2^+2Fc^2^)/3'
_refine_ls_weighting_scheme calc
_refine_ls_wR_factor_gt 0.1000
_refine_ls_wR_factor_ref 0.1073
_reflns_number_gt 3848
_reflns_number_total 4649
_reflns_threshold_expression >2sigma(I)
_cod_data_source_file c7sc03595k2.cif
_cod_data_source_block 4a_15srv002
_cod_depositor_comments
;
The following automatic conversions were performed:

'_diffrn_radiation_probe' value 'X-ray' changed to 'x-ray' according
to
/home/data/users/saulius/crontab/automatic-downloads/rss-feeds/RSC/lib/dictionaries/cif_core.dic
dictionary named 'cif_core.dic' version 2.4.2 from 2011-04-26.

Automatic conversion script
Id: cif_fix_values 4973 2017-02-22 13:04:09Z antanas 

 Adding full bibliography for 1548566--1548579.cif.
;
_cod_database_code 1548566
_computing.bruker_data_scaling 'SADABS V2012/1 (Bruker AXS Inc.)'

_olex2_refinement_description
;
;
_olex2_submission_special_instructions 'No special instructions were received'

loop_
_space_group_symop_id
_space_group_symop_operation_xyz
1 'x, y, z'
2 '-x, -y, -z'

loop_
_atom_site_label
_atom_site_type_symbol
_atom_site_fract_x
_atom_site_fract_y
_atom_site_fract_z
_atom_site_U_iso_or_equiv
_atom_site_adp_type
_atom_site_occupancy
_atom_site_calc_flag
F1 F -0.20075(12) 0.66672(10) 0.16511(11) 0.0412(3) Uani 1 d
F2 F 0.04691(13) 0.77102(9) -0.05566(9) 0.0335(2) Uani 1 d
F3 F 0.32604(12) 0.61085(11) -0.08381(9) 0.0396(3) Uani 1 d
F4 F 0.63163(11) 0.26659(10) 0.38904(10) 0.0334(2) Uani 1 d
F5 F 0.77197(9) 0.03468(11) 0.32070(9) 0.0330(2) Uani 1 d
F6 F 0.60311(10) -0.12271(10) 0.27953(10) 0.0308(2) Uani 1 d
O1 O 0.05580(11) 0.10150(9) 0.31688(9) 0.01477(19) Uani 1 d
N1 N -0.00144(13) 0.18774(11) 0.50154(11) 0.0135(2) Uani 1 d
C1 C 0.01192(16) 0.27091(14) 0.58187(14) 0.0184(3) Uani 1 d
C2 C -0.13048(17) 0.25231(15) 0.70628(14) 0.0214(3) Uani 1 d
C3 C -0.1303(2) 0.13788(17) 0.82935(15) 0.0285(3) Uani 1 d
C4 C -0.2675(3) 0.1112(2) 0.93912(18) 0.0418(5) Uani 1 d
C5 C -0.4036(2) 0.1987(2) 0.9268(2) 0.0473(5) Uani 1 d
C6 C -0.4049(2) 0.3141(2) 0.8063(2) 0.0443(5) Uani 1 d
C7 C -0.26766(19) 0.34075(18) 0.69556(18) 0.0313(3) Uani 1 d
C8 C 0.09581(15) 0.36735(13) 0.24121(12) 0.0143(2) Uani 1 d
C9 C -0.04806(16) 0.45144(14) 0.25229(14) 0.0195(3) Uani 1 d
C10 C -0.06249(17) 0.58543(14) 0.15298(15) 0.0227(3) Uani 1 d
C11 C 0.06228(19) 0.63966(14) 0.04019(14) 0.0227(3) Uani 1 d
C12 C 0.20382(18) 0.55781(15) 0.02747(13) 0.0229(3) Uani 1 d
C13 C 0.22200(16) 0.42413(14) 0.12590(13) 0.0192(3) Uani 1 d
C14 C 0.29679(14) 0.15348(13) 0.35124(12) 0.0139(2) Uani 1 d
C15 C 0.38706(16) 0.23236(14) 0.37516(13) 0.0180(3) Uani 1 d
C16 C 0.54424(16) 0.19097(15) 0.36580(14) 0.0220(3) Uani 1 d
C17 C 0.61746(15) 0.07319(16) 0.33190(13) 0.0220(3) Uani 1 d
C18 C 0.52957(15) -0.00580(15) 0.31023(13) 0.0202(3) Uani 1 d
C19 C 0.37194(15) 0.03288(14) 0.31846(13) 0.0161(2) Uani 1 d
B1 B 0.11586(16) 0.20366(14) 0.34713(14) 0.0124(2) Uani 1 d
H1 H 0.016(2) 0.140(2) 0.257(2) 0.035(5) Uiso 1 d
H1A H -0.102(2) 0.2086(18) 0.4936(17) 0.020(4) Uiso 1 d
H1B H -0.001(2) 0.0922(19) 0.5553(18) 0.023(4) Uiso 1 d
H1C H 0.0227(19) 0.3710(18) 0.5185(17) 0.021(4) Uiso 1 d
H1D H 0.110(2) 0.2338(18) 0.6113(17) 0.022(4) Uiso 1 d
H3 H -0.035(2) 0.077(2) 0.8367(19) 0.033(5) Uiso 1 d
H4 H -0.267(3) 0.026(3) 1.025(3) 0.062(7) Uiso 1 d
H5 H -0.498(3) 0.182(3) 1.000(3) 0.061(7) Uiso 1 d
H6 H -0.495(3) 0.377(3) 0.793(2) 0.053(6) Uiso 1 d
H7 H -0.266(2) 0.416(2) 0.610(2) 0.035(5) Uiso 1 d
H9 H -0.140(2) 0.4197(19) 0.3261(19) 0.027(4) Uiso 1 d
H13 H 0.322(2) 0.3737(19) 0.1124(18) 0.026(4) Uiso 1 d
H15 H 0.3441(18) 0.3166(17) 0.3971(16) 0.015(4) Uiso 1 d
H19 H 0.3159(19) -0.0218(18) 0.2975(17) 0.022(4) Uiso 1 d

loop_
_atom_site_aniso_label
_atom_site_aniso_U_11
_atom_site_aniso_U_22
_atom_site_aniso_U_33
_atom_site_aniso_U_23
_atom_site_aniso_U_13
_atom_site_aniso_U_12
F1 0.0348(5) 0.0252(5) 0.0518(6) -0.0043(4) -0.0192(5) 0.0140(4)
F2 0.0606(6) 0.0136(4) 0.0266(5) 0.0052(3) -0.0267(4) -0.0054(4)
F3 0.0461(6) 0.0343(5) 0.0171(4) 0.0074(4) 0.0032(4) -0.0143(4)
F4 0.0291(5) 0.0381(5) 0.0356(5) -0.0026(4) -0.0153(4) -0.0198(4)
F5 0.0109(4) 0.0438(6) 0.0293(5) 0.0026(4) -0.0057(3) -0.0041(4)
F6 0.0213(4) 0.0318(5) 0.0336(5) -0.0145(4) -0.0041(4) 0.0092(4)
O1 0.0169(4) 0.0129(4) 0.0153(4) -0.0026(3) -0.0078(3) -0.0026(3)
N1 0.0144(5) 0.0110(5) 0.0137(5) -0.0033(4) -0.0026(4) -0.0027(4)
C1 0.0212(6) 0.0157(6) 0.0187(6) -0.0081(5) -0.0015(5) -0.0055(5)
C2 0.0246(7) 0.0208(6) 0.0210(6) -0.0128(5) 0.0004(5) -0.0074(5)
C3 0.0397(9) 0.0278(8) 0.0195(7) -0.0126(6) -0.0014(6) -0.0093(7)
C4 0.0597(12) 0.0433(10) 0.0204(8) -0.0162(7) 0.0080(8) -0.0235(9)
C5 0.0436(10) 0.0628(13) 0.0379(10) -0.0343(10) 0.0184(8) -0.0271(10)
C6 0.0264(8) 0.0573(12) 0.0567(12) -0.0402(10) 0.0026(8) -0.0029(8)
C7 0.0294(8) 0.0303(8) 0.0355(9) -0.0197(7) -0.0015(7) -0.0020(6)
C8 0.0178(6) 0.0116(5) 0.0138(5) -0.0028(4) -0.0057(5) -0.0036(4)
C9 0.0185(6) 0.0156(6) 0.0212(6) -0.0022(5) -0.0064(5) -0.0026(5)
C10 0.0261(7) 0.0147(6) 0.0292(7) -0.0056(5) -0.0159(6) 0.0035(5)
C11 0.0420(8) 0.0104(6) 0.0183(6) 0.0014(5) -0.0185(6) -0.0046(5)
C12 0.0324(7) 0.0201(6) 0.0119(6) 0.0009(5) -0.0044(5) -0.0103(6)
C13 0.0221(6) 0.0167(6) 0.0149(6) -0.0023(5) -0.0038(5) -0.0031(5)
C14 0.0134(5) 0.0147(6) 0.0102(5) -0.0001(4) -0.0030(4) -0.0036(4)
C15 0.0199(6) 0.0163(6) 0.0159(6) -0.0009(5) -0.0056(5) -0.0070(5)
C16 0.0213(6) 0.0258(7) 0.0158(6) 0.0034(5) -0.0074(5) -0.0144(5)
C17 0.0107(5) 0.0297(7) 0.0148(6) 0.0035(5) -0.0030(5) -0.0041(5)
C18 0.0154(6) 0.0215(6) 0.0155(6) -0.0025(5) -0.0011(5) 0.0015(5)
C19 0.0147(6) 0.0173(6) 0.0132(5) -0.0026(5) -0.0030(4) -0.0022(5)
B1 0.0124(6) 0.0111(6) 0.0119(6) -0.0020(5) -0.0030(5) -0.0023(5)

loop_
_atom_type_symbol
_atom_type_description
_atom_type_scat_dispersion_real
_atom_type_scat_dispersion_imag
_atom_type_scat_source
C C 0.0033 0.0016 'International Tables Vol C Tables 4.2.6.8 and 6.1.1.4'
H H 0.0000 0.0000 'International Tables Vol C Tables 4.2.6.8 and 6.1.1.4'
B B 0.0013 0.0007 'International Tables Vol C Tables 4.2.6.8 and 6.1.1.4'
N N 0.0061 0.0033 'International Tables Vol C Tables 4.2.6.8 and 6.1.1.4'
O O 0.0106 0.0060 'International Tables Vol C Tables 4.2.6.8 and 6.1.1.4'
F F 0.0171 0.0103 'International Tables Vol C Tables 4.2.6.8 and 6.1.1.4'

loop_
_geom_angle_atom_site_label_1
_geom_angle_atom_site_label_2
_geom_angle_atom_site_label_3
_geom_angle
B1 O1 H1 111.9(15)
C1 N1 B1 122.88(10)
C1 N1 H1A 106.6(10)
C1 N1 H1B 108.8(11)
B1 N1 H1A 106.3(10)
B1 N1 H1B 107.9(11)
H1A N1 H1B 102.6(15)
N1 C1 C2 109.18(10)
N1 C1 H1C 106.9(10)
N1 C1 H1D 108.6(10)
C2 C1 H1C 113.4(10)
C2 C1 H1D 110.2(10)
H1C C1 H1D 108.5(13)
C3 C2 C1 120.21(13)
C7 C2 C1 120.26(13)
C7 C2 C3 119.26(14)
C2 C3 H3 119.2(11)
C4 C3 C2 120.17(17)
C4 C3 H3 120.6(11)
C3 C4 H4 119.1(15)
C5 C4 C3 120.07(18)
C5 C4 H4 120.8(15)
C4 C5 C6 120.43(16)
C4 C5 H5 121.0(15)
C6 C5 H5 118.6(15)
C5 C6 C7 119.69(19)
C5 C6 H6 123.4(15)
C7 C6 H6 116.9(15)
C2 C7 C6 120.36(18)
C2 C7 H7 118.1(12)
C6 C7 H7 121.5(12)
C9 C8 B1 122.87(11)
C13 C8 C9 117.27(11)
C13 C8 B1 119.58(11)
C8 C9 H9 122.5(11)
C10 C9 C8 120.72(13)
C10 C9 H9 116.8(11)
F1 C10 C9 120.46(13)
F1 C10 C11 118.16(12)
C11 C10 C9 121.38(13)
F2 C11 C10 120.80(13)
F2 C11 C12 120.68(13)
C10 C11 C12 118.52(12)
F3 C12 C11 118.46(12)
F3 C12 C13 120.22(13)
C11 C12 C13 121.32(13)
C8 C13 H13 121.7(11)
C12 C13 C8 120.80(13)
C12 C13 H13 117.5(11)
C15 C14 B1 122.96(11)
C19 C14 C15 117.74(11)
C19 C14 B1 119.08(11)
C14 C15 H15 122.5(9)
C16 C15 C14 120.33(13)
C16 C15 H15 117.1(9)
F4 C16 C15 120.51(14)
F4 C16 C17 118.03(12)
C17 C16 C15 121.46(13)
F5 C17 C16 121.14(13)
F5 C17 C18 120.24(13)
C18 C17 C16 118.61(12)
F6 C18 C17 117.68(12)
F6 C18 C19 120.93(13)
C17 C18 C19 121.39(13)
C14 C19 H19 120.5(10)
C18 C19 C14 120.44(12)
C18 C19 H19 119.0(10)
O1 B1 N1 101.20(9)
O1 B1 C8 112.32(10)
O1 B1 C14 109.92(10)
C8 B1 N1 109.68(10)
C14 B1 N1 110.77(10)
C14 B1 C8 112.41(10)

loop_
_geom_bond_atom_site_label_1
_geom_bond_atom_site_label_2
_geom_bond_distance
F1 C10 1.3475(17)
F2 C11 1.3491(14)
F3 C12 1.3465(16)
F4 C16 1.3533(15)
F5 C17 1.3470(15)
F6 C18 1.3511(16)
O1 B1 1.4588(16)
O1 H1 0.78(2)
N1 C1 1.4965(16)
N1 B1 1.6362(17)
N1 H1A 0.912(17)
N1 H1B 0.915(18)
C1 C2 1.5066(18)
C1 H1C 0.982(17)
C1 H1D 0.995(17)
C2 C3 1.391(2)
C2 C7 1.385(2)
C3 C4 1.391(2)
C3 H3 0.96(2)
C4 C5 1.375(3)
C4 H4 0.99(3)
C5 C6 1.379(3)
C5 H5 0.94(2)
C6 C7 1.396(2)
C6 H6 0.94(2)
C7 H7 0.95(2)
C8 C9 1.3993(18)
C8 C13 1.3968(18)
C8 B1 1.6253(17)
C9 C10 1.3815(18)
C9 H9 0.948(18)
C10 C11 1.371(2)
C11 C12 1.373(2)
C12 C13 1.3811(18)
C13 H13 0.942(18)
C14 C15 1.4034(17)
C14 C19 1.3978(18)
C14 B1 1.6196(18)
C15 C16 1.3764(19)
C15 H15 0.957(16)
C16 C17 1.374(2)
C17 C18 1.373(2)
C18 C19 1.3791(18)
C19 H19 0.959(17)

loop_
_geom_hbond_atom_site_label_D
_geom_hbond_atom_site_label_H
_geom_hbond_atom_site_label_A
_geom_hbond_distance_DH
_geom_hbond_distance_HA
_geom_hbond_distance_DA
_geom_hbond_angle_DHA
_geom_hbond_site_symmetry_A
O1 H1 F2 0.78(2) 2.26(2) 3.0280(12) 166.3(19) 2_565
N1 H1B O1 0.915(18) 1.959(18) 2.8552(14) 165.8(15) 2_556

loop_
_geom_torsion_atom_site_label_1
_geom_torsion_atom_site_label_2
_geom_torsion_atom_site_label_3
_geom_torsion_atom_site_label_4
_geom_torsion
C1 N1 B1 O1 179.38(10)
C3 C2 C1 N1 88.08(15)
C7 C2 C1 N1 -85.87(15)
C8 B1 N1 C1 -61.81(14)
C8 B1 C14 C15 52.70(15)
C8 B1 C14 C19 -121.84(12)
C9 C8 B1 O1 77.93(15)
C9 C8 B1 N1 -33.78(16)
C13 C8 B1 O1 -95.80(13)
C13 C8 B1 N1 152.50(11)
C14 B1 N1 C1 62.85(14)
C14 B1 C8 C9 -157.48(12)
C14 B1 C8 C13 28.80(16)
C15 C14 B1 O1 178.60(11)
C15 C14 B1 N1 -70.39(14)
C19 C14 B1 O1 4.07(15)
C19 C14 B1 N1 115.07(12)
B1 N1 C1 C2 169.50(11)
